data_7230188
loop_
_publ_author_name
'Fu, Qiang'
'Xu, Xi-kun'
'Liu, Bao-kai'
'Guo, Fang'

_publ_section_title
;
 Solid state transformations of different stoichiometric forms of an
 organic salt formed from 5-sulfosalicylic acid and hexamethylenetetramine
 upon dehydration and rehydration
;
_journal_issue 13
_journal_name_full CrystEngComm
_journal_page_first 1844
_journal_paper_doi 10.1039/C8CE00022K
_journal_volume 20
_journal_year 2018
_chemical_formula_moiety 'C7 H4 O6 S, 2(C6 H13 N4), H2 O'
_chemical_formula_sum 'C19 H32 N8 O7 S'
_chemical_formula_weight 516.58
_space_group_crystal_system monoclinic
_space_group_IT_number 14
_space_group_name_Hall '-P 2ybc'
_space_group_name_H-M_alt 'P 1 21/c 1'
_symmetry_space_group_name_Hall '-P 2ybc'
_symmetry_space_group_name_H-M 'P 1 21/c 1'
_atom_sites_solution_hydrogens mixed
_audit_creation_date 2017-11-23
_audit_creation_method
;
Olex2 1.2-beta
(compiled 2017.03.28 svn.r3405 for OlexSys, GUI svn.r5337)
;
_audit_update_record
;
2017-11-23 deposited with the CCDC.
2018-02-26 downloaded from the CCDC.
;
_cell_angle_alpha 90
_cell_angle_beta 94.424(9)
_cell_angle_gamma 90
_cell_formula_units_Z 4
_cell_length_a 6.2433(14)
_cell_length_b 35.039(9)
_cell_length_c 10.477(3)
_cell_measurement_reflns_used 9644
_cell_measurement_temperature 172(2)
_cell_measurement_theta_max 28.267
_cell_measurement_theta_min 3.324
_cell_volume 2285.1(10)
_computing_cell_refinement 'SAINT v8.34A (Bruker, 2013)'
_computing_data_reduction 'SAINT v8.34A (Bruker, 2013)'
_computing_molecular_graphics 'Olex2 (Dolomanov et al., 2009)'
_computing_publication_material 'Olex2 (Dolomanov et al., 2009)'
_computing_structure_refinement 'ShelXL (Sheldrick, 2015)'
_computing_structure_solution 'SHELXS-97 (Sheldrick, 1990)'
_diffrn_ambient_temperature 172.13
_diffrn_measured_fraction_theta_full 0.997
_diffrn_measured_fraction_theta_max 0.996
_diffrn_measurement_device_type 'Bruker P4'
_diffrn_measurement_method '\w scans'
_diffrn_radiation_monochromator graphite
_diffrn_radiation_type MoK\a
_diffrn_radiation_wavelength 0.71073
_diffrn_reflns_av_R_equivalents 0.0367
_diffrn_reflns_av_unetI/netI 0.0136
_diffrn_reflns_Laue_measured_fraction_full 0.997
_diffrn_reflns_Laue_measured_fraction_max 0.996
_diffrn_reflns_limit_h_max 6
_diffrn_reflns_limit_h_min -8
_diffrn_reflns_limit_k_max 46
_diffrn_reflns_limit_k_min -46
_diffrn_reflns_limit_l_max 13
_diffrn_reflns_limit_l_min -13
_diffrn_reflns_number 89711
_diffrn_reflns_point_group_measured_fraction_full 0.997
_diffrn_reflns_point_group_measured_fraction_max 0.996
_diffrn_reflns_theta_full 25.242
_diffrn_reflns_theta_max 28.312
_diffrn_reflns_theta_min 3.035
_exptl_absorpt_coefficient_mu 0.202
_exptl_absorpt_correction_type none
_exptl_crystal_colour colorless
_exptl_crystal_density_diffrn 1.502
_exptl_crystal_density_method 'not measured'
_exptl_crystal_description sheet
_exptl_crystal_F_000 1096
_exptl_crystal_size_max 0.25
_exptl_crystal_size_mid 0.22
_exptl_crystal_size_min 0.2
_refine_diff_density_max 0.318
_refine_diff_density_min -0.546
_refine_diff_density_rms 0.061
_refine_ls_extinction_method none
_refine_ls_goodness_of_fit_ref 1.159
_refine_ls_hydrogen_treatment mixed
_refine_ls_matrix_type full
_refine_ls_number_parameters 336
_refine_ls_number_reflns 5674
_refine_ls_number_restraints 0
_refine_ls_restrained_S_all 1.159
_refine_ls_R_factor_all 0.0431
_refine_ls_R_factor_gt 0.0390
_refine_ls_shift/su_max 0.001
_refine_ls_shift/su_mean 0.000
_refine_ls_structure_factor_coef Fsqd
_refine_ls_weighting_details 'w=1/[\s^2^(Fo^2^)+(0.0381P)^2^+1.6615P] where P=(Fo^2^+2Fc^2^)/3'
_refine_ls_weighting_scheme calc
_refine_ls_wR_factor_gt 0.0983
_refine_ls_wR_factor_ref 0.1004
_reflns_Friedel_coverage 0.000
_reflns_number_gt 5209
_reflns_number_total 5674
_reflns_threshold_expression 'I > 2\s(I)'
_cod_data_source_file c8ce00022k2.cif
_cod_data_source_block new_CCDC1
_cod_depositor_comments 'Adding full bibliography for 7230185--7230188.cif.'
_cod_database_code 7230188
_shelx_shelxl_version_number 2014/7
_shelx_space_group_comment
;
The symmetry employed for this shelxl refinement is uniquely defined
by the following loop, which should always be used as a source of
symmetry information in preference to the above space-group names.
They are only intended as comments.
;
_olex2_refinement_description
;
1. Fixed Uiso
 At 1.2 times of:
  All C(H) groups, All C(H,H) groups
2.a Secondary CH2 refined with riding coordinates:
 C15(H15A,H15B), C16(H16A,H16B), C17(H17A,H17B), C18(H18A,H18B), C19(H19A,
 H19B), C20(H20A,H20B), C21(H21A,H21B), C22(H22A,H22B), C23(H23A,H23B),
 C24(H24A,H24B), C25(H25A,H25B), C26(H26A,H26B)
2.b Aromatic/amide H refined with riding coordinates:
 C3(H3A), C4(H4A), C6(H6)
;
_olex2_submission_special_instructions 'No special instructions were received'

loop_
_space_group_symop_operation_xyz
'x, y, z'
'-x, y+1/2, -z+1/2'
'-x, -y, -z'
'x, -y-1/2, z-1/2'

loop_
_atom_site_label
_atom_site_type_symbol
_atom_site_fract_x
_atom_site_fract_y
_atom_site_fract_z
_atom_site_U_iso_or_equiv
_atom_site_adp_type
_atom_site_occupancy
_atom_site_site_symmetry_order
_atom_site_calc_flag
_atom_site_refinement_flags_posn
S1 S 0.36872(5) 0.07415(2) 0.80756(3) 0.01413(9) Uani 1 1 d .
O1 O 0.0655(2) 0.21118(3) 0.64973(12) 0.0281(3) Uani 1 1 d .
O2 O 0.2506(2) 0.22761(3) 0.48384(12) 0.0297(3) Uani 1 1 d .
O3 O 0.5958(2) 0.19491(3) 0.44893(11) 0.0249(2) Uani 1 1 d .
O4 O 0.4175(2) 0.03886(3) 0.74336(11) 0.0241(2) Uani 1 1 d .
O5 O 0.5004(2) 0.07905(3) 0.92778(10) 0.0243(2) Uani 1 1 d .
O6 O 0.13996(19) 0.07913(3) 0.82255(14) 0.0317(3) Uani 1 1 d .
C1 C 0.3550(2) 0.17143(4) 0.59830(13) 0.0147(3) Uani 1 1 d .
C2 C 0.5476(2) 0.16876(4) 0.53703(13) 0.0166(3) Uani 1 1 d .
C3 C 0.6905(2) 0.13861(4) 0.56621(14) 0.0190(3) Uani 1 1 d .
H3A H 0.8236 0.1375 0.5281 0.023 Uiso 1 1 calc R
C4 C 0.6371(2) 0.11055(4) 0.65054(14) 0.0169(3) Uani 1 1 d .
H4A H 0.7349 0.0903 0.6714 0.020 Uiso 1 1 calc R
C5 C 0.4391(2) 0.11168(4) 0.70573(13) 0.0138(3) Uani 1 1 d .
C6 C 0.3013(2) 0.14225(4) 0.68125(13) 0.0138(3) Uani 1 1 d .
H6 H 0.1697 0.1434 0.7210 0.017 Uiso 1 1 calc R
C7 C 0.2112(2) 0.20545(4) 0.57591(15) 0.0194(3) Uani 1 1 d .
N1 N 0.0425(2) 0.08555(4) 0.34826(12) 0.0179(2) Uani 1 1 d .
N2 N 0.40159(19) 0.06479(3) 0.30037(12) 0.0163(2) Uani 1 1 d .
N3 N 0.18381(19) 0.02459(3) 0.43076(11) 0.0154(2) Uani 1 1 d .
N4 N 0.08559(19) 0.03245(3) 0.20456(11) 0.0145(2) Uani 1 1 d .
C15 C 0.2639(2) 0.09748(4) 0.32790(15) 0.0188(3) Uani 1 1 d .
H15A H 0.2605 0.1157 0.2555 0.023 Uiso 1 1 calc R
H15B H 0.3262 0.1108 0.4054 0.023 Uiso 1 1 calc R
C16 C 0.4024(2) 0.03784(4) 0.40885(13) 0.0167(3) Uani 1 1 d .
H16A H 0.4931 0.0156 0.3913 0.020 Uiso 1 1 calc R
H16B H 0.4662 0.0505 0.4873 0.020 Uiso 1 1 calc R
C17 C 0.0502(2) 0.05808(4) 0.45520(14) 0.0185(3) Uani 1 1 d .
H17A H 0.1089 0.0709 0.5345 0.022 Uiso 1 1 calc R
H17B H -0.0975 0.0495 0.4686 0.022 Uiso 1 1 calc R
C18 C -0.0490(2) 0.06693(4) 0.23376(14) 0.0183(3) Uani 1 1 d .
H18A H -0.0536 0.0850 0.1609 0.022 Uiso 1 1 calc R
H18B H -0.1979 0.0588 0.2460 0.022 Uiso 1 1 calc R
C19 C 0.3132(2) 0.04574(4) 0.18560(13) 0.0171(3) Uani 1 1 d .
H19A H 0.4038 0.0235 0.1670 0.021 Uiso 1 1 calc R
H19B H 0.3113 0.0635 0.1120 0.021 Uiso 1 1 calc R
C20 C 0.0930(2) 0.00513(4) 0.31737(13) 0.0162(3) Uani 1 1 d .
H20A H -0.0539 -0.0038 0.3310 0.019 Uiso 1 1 calc R
H20B H 0.1819 -0.0174 0.2996 0.019 Uiso 1 1 calc R
N5 N 0.8762(2) 0.22305(4) 0.08847(12) 0.0184(2) Uani 1 1 d .
N6 N 0.7454(2) 0.18275(4) -0.08916(13) 0.0233(3) Uani 1 1 d .
N7 N 0.9151(2) 0.15447(4) 0.10587(13) 0.0217(3) Uani 1 1 d .
N8 N 0.5599(2) 0.18370(4) 0.10775(12) 0.0191(3) Uani 1 1 d .
C21 C 0.8456(3) 0.21885(4) -0.05595(14) 0.0238(3) Uani 1 1 d .
H21A H 0.7545 0.2399 -0.0923 0.029 Uiso 1 1 calc R
H21B H 0.9866 0.2204 -0.0928 0.029 Uiso 1 1 calc R
C22 C 0.8835(3) 0.15206(4) -0.03501(16) 0.0246(3) Uani 1 1 d .
H22A H 1.0249 0.1535 -0.0715 0.030 Uiso 1 1 calc R
H22B H 0.8181 0.1271 -0.0594 0.030 Uiso 1 1 calc R
C23 C 1.0146(2) 0.19056(5) 0.14156(16) 0.0222(3) Uani 1 1 d .
H23A H 1.1581 0.1921 0.1077 0.027 Uiso 1 1 calc R
H23B H 1.0337 0.1926 0.2360 0.027 Uiso 1 1 calc R
C24 C 0.5370(3) 0.18053(5) -0.03303(16) 0.0257(3) Uani 1 1 d .
H24A H 0.4672 0.1559 -0.0573 0.031 Uiso 1 1 calc R
H24B H 0.4428 0.2013 -0.0685 0.031 Uiso 1 1 calc R
C25 C 0.7016(3) 0.15276(4) 0.15786(16) 0.0227(3) Uani 1 1 d .
H25A H 0.6337 0.1279 0.1353 0.027 Uiso 1 1 calc R
H25B H 0.7196 0.1545 0.2524 0.027 Uiso 1 1 calc R
C26 C 0.6593(2) 0.21994(4) 0.14265(14) 0.0194(3) Uani 1 1 d .
H26A H 0.6770 0.2222 0.2371 0.023 Uiso 1 1 calc R
H26B H 0.5656 0.2410 0.1092 0.023 Uiso 1 1 calc R
O1W O 0.8734(2) 0.03493(3) 0.95690(10) 0.0218(2) Uani 1 1 d .
H4 H 0.032(3) 0.0217(6) 0.132(2) 0.027(5) Uiso 1 1 d .
H1WA H 0.963(4) 0.0498(7) 0.919(2) 0.038(6) Uiso 1 1 d .
H5 H 0.942(4) 0.2475(7) 0.109(2) 0.038(6) Uiso 1 1 d .
H1WB H 0.752(4) 0.0473(7) 0.949(2) 0.044(7) Uiso 1 1 d .
H3 H 0.473(5) 0.2104(8) 0.445(3) 0.062(8) Uiso 1 1 d .

loop_
_atom_site_aniso_label
_atom_site_aniso_U_11
_atom_site_aniso_U_22
_atom_site_aniso_U_33
_atom_site_aniso_U_23
_atom_site_aniso_U_13
_atom_site_aniso_U_12
S1 0.01509(16) 0.01077(15) 0.01675(16) 0.00119(11) 0.00261(12) 0.00082(11)
O1 0.0316(6) 0.0180(5) 0.0363(7) 0.0073(5) 0.0136(5) 0.0102(5)
O2 0.0350(7) 0.0194(6) 0.0359(7) 0.0134(5) 0.0103(5) 0.0065(5)
O3 0.0310(6) 0.0197(5) 0.0254(6) 0.0066(4) 0.0117(5) -0.0011(5)
O4 0.0353(6) 0.0125(5) 0.0245(5) -0.0022(4) 0.0022(5) 0.0028(4)
O5 0.0355(6) 0.0224(5) 0.0147(5) 0.0016(4) -0.0005(4) -0.0054(5)
O6 0.0183(6) 0.0252(6) 0.0531(8) 0.0165(5) 0.0127(5) 0.0038(5)
C1 0.0172(6) 0.0112(6) 0.0156(6) -0.0010(5) 0.0012(5) 0.0003(5)
C2 0.0206(7) 0.0145(6) 0.0152(6) -0.0009(5) 0.0035(5) -0.0040(5)
C3 0.0169(7) 0.0197(7) 0.0210(7) -0.0020(5) 0.0063(5) -0.0010(5)
C4 0.0155(6) 0.0162(6) 0.0193(6) -0.0010(5) 0.0021(5) 0.0022(5)
C5 0.0160(6) 0.0123(6) 0.0133(6) -0.0011(5) 0.0017(5) -0.0005(5)
C6 0.0153(6) 0.0123(6) 0.0141(6) -0.0019(5) 0.0023(5) -0.0002(5)
C7 0.0225(7) 0.0114(6) 0.0243(7) 0.0018(5) 0.0025(6) 0.0012(5)
N1 0.0172(6) 0.0163(6) 0.0203(6) -0.0023(5) 0.0013(5) 0.0026(5)
N2 0.0149(6) 0.0156(5) 0.0187(6) 0.0001(4) 0.0021(4) -0.0018(4)
N3 0.0175(6) 0.0160(5) 0.0127(5) -0.0001(4) 0.0013(4) -0.0010(4)
N4 0.0167(6) 0.0151(5) 0.0116(5) -0.0007(4) -0.0004(4) -0.0019(4)
C15 0.0199(7) 0.0109(6) 0.0255(7) -0.0012(5) 0.0013(6) -0.0022(5)
C16 0.0145(6) 0.0185(7) 0.0165(6) 0.0006(5) -0.0017(5) 0.0014(5)
C17 0.0189(7) 0.0214(7) 0.0158(6) -0.0029(5) 0.0049(5) 0.0006(5)
C18 0.0155(6) 0.0195(7) 0.0195(7) 0.0011(5) -0.0018(5) 0.0030(5)
C19 0.0171(6) 0.0199(7) 0.0149(6) 0.0010(5) 0.0051(5) -0.0010(5)
C20 0.0215(7) 0.0125(6) 0.0144(6) 0.0011(5) 0.0013(5) -0.0042(5)
N5 0.0219(6) 0.0136(6) 0.0203(6) -0.0030(5) 0.0057(5) -0.0047(5)
N6 0.0265(7) 0.0251(7) 0.0189(6) -0.0069(5) 0.0046(5) -0.0022(5)
N7 0.0190(6) 0.0160(6) 0.0308(7) 0.0018(5) 0.0055(5) 0.0018(5)
N8 0.0154(6) 0.0194(6) 0.0229(6) -0.0045(5) 0.0038(5) -0.0016(5)
C21 0.0346(9) 0.0200(7) 0.0175(7) 0.0017(6) 0.0077(6) -0.0015(6)
C22 0.0250(8) 0.0179(7) 0.0324(8) -0.0084(6) 0.0119(6) -0.0006(6)
C23 0.0149(7) 0.0246(8) 0.0269(8) -0.0002(6) 0.0006(6) -0.0016(6)
C24 0.0191(7) 0.0332(9) 0.0242(8) -0.0087(6) -0.0015(6) -0.0003(6)
C25 0.0229(7) 0.0160(7) 0.0302(8) 0.0032(6) 0.0088(6) -0.0029(6)
C26 0.0214(7) 0.0158(6) 0.0218(7) -0.0051(5) 0.0066(5) 0.0010(5)
O1W 0.0229(6) 0.0224(5) 0.0194(5) 0.0030(4) -0.0031(4) -0.0005(5)

loop_
_atom_type_symbol
_atom_type_description
_atom_type_scat_dispersion_real
_atom_type_scat_dispersion_imag
_atom_type_scat_source
C C 0.0033 0.0016 'International Tables Vol C Tables 4.2.6.8 and 6.1.1.4'
H H 0.0000 0.0000 'International Tables Vol C Tables 4.2.6.8 and 6.1.1.4'
N N 0.0061 0.0033 'International Tables Vol C Tables 4.2.6.8 and 6.1.1.4'
O O 0.0106 0.0060 'International Tables Vol C Tables 4.2.6.8 and 6.1.1.4'
S S 0.1246 0.1234 'International Tables Vol C Tables 4.2.6.8 and 6.1.1.4'

loop_
_geom_angle_atom_site_label_1
_geom_angle_atom_site_label_2
_geom_angle_atom_site_label_3
_geom_angle
O4 S1 O5 112.07(7)
O4 S1 O6 113.20(8)
O4 S1 C5 106.44(7)
O5 S1 C5 106.44(7)
O6 S1 O5 112.56(8)
O6 S1 C5 105.46(7)
C2 O3 H3 101.7(18)
C2 C1 C7 120.19(13)
C6 C1 C2 119.22(12)
C6 C1 C7 120.59(13)
O3 C2 C1 120.61(13)
O3 C2 C3 119.24(13)
C3 C2 C1 120.14(13)
C2 C3 H3A 120.1
C4 C3 C2 119.70(13)
C4 C3 H3A 120.1
C3 C4 H4A 119.8
C3 C4 C5 120.47(13)
C5 C4 H4A 119.8
C4 C5 S1 119.62(10)
C6 C5 S1 120.43(10)
C6 C5 C4 119.94(13)
C1 C6 H6 119.8
C5 C6 C1 120.33(13)
C5 C6 H6 119.8
O1 C7 O2 124.01(14)
O1 C7 C1 118.96(13)
O2 C7 C1 116.99(13)
C17 N1 C15 108.60(11)
C18 N1 C15 108.85(12)
C18 N1 C17 108.90(12)
C15 N2 C16 108.28(11)
C19 N2 C15 109.29(11)
C19 N2 C16 108.83(11)
C17 N3 C16 108.61(11)
C20 N3 C16 109.21(11)
C20 N3 C17 109.06(11)
C18 N4 C19 108.66(11)
C18 N4 C20 109.22(11)
C18 N4 H4 109.4(13)
C19 N4 H4 108.2(13)
C20 N4 C19 108.76(11)
C20 N4 H4 112.5(13)
N1 C15 H15A 109.2
N1 C15 H15B 109.2
N2 C15 N1 112.03(11)
N2 C15 H15A 109.2
N2 C15 H15B 109.2
H15A C15 H15B 107.9
N2 C16 H16A 109.2
N2 C16 H16B 109.2
N3 C16 N2 111.86(11)
N3 C16 H16A 109.2
N3 C16 H16B 109.2
H16A C16 H16B 107.9
N1 C17 H17A 109.2
N1 C17 H17B 109.2
N3 C17 N1 111.91(11)
N3 C17 H17A 109.2
N3 C17 H17B 109.2
H17A C17 H17B 107.9
N1 C18 N4 109.73(11)
N1 C18 H18A 109.7
N1 C18 H18B 109.7
N4 C18 H18A 109.7
N4 C18 H18B 109.7
H18A C18 H18B 108.2
N2 C19 N4 109.43(11)
N2 C19 H19A 109.8
N2 C19 H19B 109.8
N4 C19 H19A 109.8
N4 C19 H19B 109.8
H19A C19 H19B 108.2
N3 C20 N4 109.17(11)
N3 C20 H20A 109.8
N3 C20 H20B 109.8
N4 C20 H20A 109.8
N4 C20 H20B 109.8
H20A C20 H20B 108.3
C21 N5 H5 108.9(13)
C23 N5 C21 108.59(12)
C23 N5 C26 108.12(11)
C23 N5 H5 111.3(14)
C26 N5 C21 108.64(12)
C26 N5 H5 111.2(13)
C21 N6 C22 108.60(13)
C21 N6 C24 109.31(13)
C22 N6 C24 108.60(13)
C22 N7 C25 108.15(13)
C23 N7 C22 109.27(12)
C23 N7 C25 108.77(12)
C25 N8 C24 108.12(12)
C26 N8 C24 108.98(12)
C26 N8 C25 108.80(12)
N5 C21 H21A 109.6
N5 C21 H21B 109.6
N6 C21 N5 110.17(12)
N6 C21 H21A 109.6
N6 C21 H21B 109.6
H21A C21 H21B 108.1
N6 C22 N7 111.97(12)
N6 C22 H22A 109.2
N6 C22 H22B 109.2
N7 C22 H22A 109.2
N7 C22 H22B 109.2
H22A C22 H22B 107.9
N5 C23 H23A 109.7
N5 C23 H23B 109.7
N7 C23 N5 110.01(12)
N7 C23 H23A 109.7
N7 C23 H23B 109.7
H23A C23 H23B 108.2
N6 C24 N8 112.03(12)
N6 C24 H24A 109.2
N6 C24 H24B 109.2
N8 C24 H24A 109.2
N8 C24 H24B 109.2
H24A C24 H24B 107.9
N7 C25 H25A 109.2
N7 C25 H25B 109.2
N8 C25 N7 111.89(12)
N8 C25 H25A 109.2
N8 C25 H25B 109.2
H25A C25 H25B 107.9
N5 C26 H26A 109.6
N5 C26 H26B 109.6
N8 C26 N5 110.32(11)
N8 C26 H26A 109.6
N8 C26 H26B 109.6
H26A C26 H26B 108.1
H1WA O1W H1WB 104(2)

loop_
_geom_bond_atom_site_label_1
_geom_bond_atom_site_label_2
_geom_bond_distance
S1 O4 1.4513(11)
S1 O5 1.4602(12)
S1 O6 1.4593(12)
S1 C5 1.7701(14)
O1 C7 1.2549(19)
O2 C7 1.2767(19)
O3 C2 1.3509(17)
O3 H3 0.94(3)
C1 C2 1.409(2)
C1 C6 1.3992(19)
C1 C7 1.4999(19)
C2 C3 1.401(2)
C3 H3A 0.9500
C3 C4 1.380(2)
C4 H4A 0.9500
C4 C5 1.4053(19)
C5 C6 1.3852(19)
C6 H6 0.9500
N1 C15 1.4750(19)
N1 C17 1.4749(19)
N1 C18 1.4440(19)
N2 C15 1.4741(18)
N2 C16 1.4774(18)
N2 C19 1.4470(18)
N3 C16 1.4760(18)
N3 C17 1.4738(19)
N3 C20 1.4470(18)
N4 C18 1.5164(18)
N4 C19 1.5228(18)
N4 C20 1.5187(18)
N4 H4 0.89(2)
C15 H15A 0.9900
C15 H15B 0.9900
C16 H16A 0.9900
C16 H16B 0.9900
C17 H17A 0.9900
C17 H17B 0.9900
C18 H18A 0.9900
C18 H18B 0.9900
C19 H19A 0.9900
C19 H19B 0.9900
C20 H20A 0.9900
C20 H20B 0.9900
N5 C21 1.518(2)
N5 C23 1.509(2)
N5 C26 1.5121(19)
N5 H5 0.97(2)
N6 C21 1.442(2)
N6 C22 1.465(2)
N6 C24 1.471(2)
N7 C22 1.476(2)
N7 C23 1.446(2)
N7 C25 1.479(2)
N8 C24 1.475(2)
N8 C25 1.470(2)
N8 C26 1.4477(19)
C21 H21A 0.9900
C21 H21B 0.9900
C22 H22A 0.9900
C22 H22B 0.9900
C23 H23A 0.9900
C23 H23B 0.9900
C24 H24A 0.9900
C24 H24B 0.9900
C25 H25A 0.9900
C25 H25B 0.9900
C26 H26A 0.9900
C26 H26B 0.9900
O1W H1WA 0.88(3)
O1W H1WB 0.87(3)

loop_
_geom_torsion_atom_site_label_1
_geom_torsion_atom_site_label_2
_geom_torsion_atom_site_label_3
_geom_torsion_atom_site_label_4
_geom_torsion
S1 C5 C6 C1 -178.46(10)
O3 C2 C3 C4 -176.28(13)
O4 S1 C5 C4 -46.17(13)
O4 S1 C5 C6 134.47(11)
O5 S1 C5 C4 73.53(12)
O5 S1 C5 C6 -105.83(12)
O6 S1 C5 C4 -166.69(12)
O6 S1 C5 C6 13.95(13)
C1 C2 C3 C4 3.1(2)
C2 C1 C6 C5 1.9(2)
C2 C1 C7 O1 -165.62(14)
C2 C1 C7 O2 12.2(2)
C2 C3 C4 C5 1.0(2)
C3 C4 C5 S1 176.95(11)
C3 C4 C5 C6 -3.7(2)
C4 C5 C6 C1 2.2(2)
C6 C1 C2 O3 174.81(13)
C6 C1 C2 C3 -4.6(2)
C6 C1 C7 O1 13.6(2)
C6 C1 C7 O2 -168.57(14)
C7 C1 C2 O3 -6.0(2)
C7 C1 C2 C3 174.61(13)
C7 C1 C6 C5 -177.27(13)
C15 N1 C17 N3 -57.87(15)
C15 N1 C18 N4 59.49(15)
C15 N2 C16 N3 58.30(15)
C15 N2 C19 N4 -58.73(14)
C16 N2 C15 N1 -58.30(15)
C16 N2 C19 N4 59.32(14)
C16 N3 C17 N1 57.98(15)
C16 N3 C20 N4 -59.38(14)
C17 N1 C15 N2 58.18(15)
C17 N1 C18 N4 -58.75(15)
C17 N3 C16 N2 -58.27(14)
C17 N3 C20 N4 59.17(14)
C18 N1 C15 N2 -60.25(15)
C18 N1 C17 N3 60.53(15)
C18 N4 C19 N2 59.02(14)
C18 N4 C20 N3 -58.88(14)
C19 N2 C15 N1 60.10(15)
C19 N2 C16 N3 -60.39(14)
C19 N4 C18 N1 -59.61(14)
C19 N4 C20 N3 59.56(14)
C20 N3 C16 N2 60.56(15)
C20 N3 C17 N1 -60.95(15)
C20 N4 C18 N1 58.89(14)
C20 N4 C19 N2 -59.77(14)
C21 N5 C23 N7 -58.11(15)
C21 N5 C26 N8 58.33(15)
C21 N6 C22 N7 60.51(16)
C21 N6 C24 N8 -59.94(17)
C22 N6 C21 N5 -59.62(16)
C22 N6 C24 N8 58.39(17)
C22 N7 C23 N5 58.26(15)
C22 N7 C25 N8 -58.47(16)
C23 N5 C21 N6 59.07(16)
C23 N5 C26 N8 -59.34(15)
C23 N7 C22 N6 -60.05(16)
C23 N7 C25 N8 60.10(17)
C24 N6 C21 N5 58.71(17)
C24 N6 C22 N7 -58.27(16)
C24 N8 C25 N7 58.54(16)
C24 N8 C26 N5 -58.59(15)
C25 N7 C22 N6 58.20(16)
C25 N7 C23 N5 -59.60(16)
C25 N8 C24 N6 -58.43(17)
C25 N8 C26 N5 59.09(15)
C26 N5 C21 N6 -58.30(16)
C26 N5 C23 N7 59.59(15)
C26 N8 C24 N6 59.68(17)
C26 N8 C25 N7 -59.68(16)
